data_7203214
loop_
_publ_author_name
'Grossel, Martin C.'
'Dwyer, Andrew N.'
'Hursthouse, Michael B.'
'Orton, James B.'

_publ_section_title
;
 Polymorphism in pyridine-2,6-dicarboxylic acid: Competition between
 &#x201C;robust&#x201D; synthons
;
_journal_issue 2
_journal_name_full CrystEngComm
_journal_page_first 123
_journal_paper_doi 10.1039/b516387k
_journal_volume 8
_journal_year 2006
_chemical_formula_sum 'C7 H4 N O4'
_chemical_formula_weight 166.11
_chemical_name_systematic
;
?
;
_space_group_IT_number 33
_symmetry_cell_setting orthorhombic
_symmetry_space_group_name_Hall 'P 2c -2n'
_symmetry_space_group_name_H-M 'P n a 21'
_atom_sites_solution_hydrogens geom
_atom_sites_solution_primary direct
_atom_sites_solution_secondary difmap
_audit_creation_method SHELXL-97
_cell_angle_alpha 90.00
_cell_angle_beta 90.00
_cell_angle_gamma 90.00
_cell_formula_units_Z 4
_cell_length_a 14.034(10)
_cell_length_b 13.205(17)
_cell_length_c 3.699(8)
_cell_measurement_temperature 120(2)
_cell_volume 685.5(18)
_computing_cell_refinement ' DENZO (Otwinowski & Minor, 1997) and COLLECT (Hooft, 1998)'
_computing_data_collection ' DENZO (Otwinowski and Minor, 1997)'
_computing_data_reduction ' DENZO (Otwinowski & Minor, 1997) and COLLECT (Hooft, 1998)'
_computing_molecular_graphics 'PLATON (Spek, 1990)'
_computing_structure_refinement 'SHELXL-97 (Sheldrick, 1997b)'
_computing_structure_solution 'SHELXS-97 (Sheldrick, 1997a)'
_diffrn_ambient_temperature 120(2)
_diffrn_detector_area_resol_mean 9.091
_diffrn_measured_fraction_theta_full 0.977
_diffrn_measured_fraction_theta_max 0.977
_diffrn_measurement_device_type 'Nonius KappaCCD Area Detector'
_diffrn_measurement_method '\f and \w scans to fill Ewald Sphere'
_diffrn_radiation_monochromator graphite
_diffrn_radiation_source 'Nonius FR591 rotating anode'
_diffrn_radiation_type MoK\a
_diffrn_radiation_wavelength 0.71073
_diffrn_reflns_av_R_equivalents 0.0508
_diffrn_reflns_av_sigmaI/netI 0.0525
_diffrn_reflns_limit_h_max 17
_diffrn_reflns_limit_h_min -16
_diffrn_reflns_limit_k_max 13
_diffrn_reflns_limit_k_min -17
_diffrn_reflns_limit_l_max 4
_diffrn_reflns_limit_l_min -4
_diffrn_reflns_number 6128
_diffrn_reflns_theta_full 27.46
_diffrn_reflns_theta_max 27.46
_diffrn_reflns_theta_min 3.41
_exptl_absorpt_coefficient_mu 0.136
_exptl_absorpt_correction_T_max 0.9986
_exptl_absorpt_correction_T_min 0.9946
_exptl_absorpt_correction_type multi-scan
_exptl_absorpt_process_details 'SORTAV Blessing (1997)'
_exptl_crystal_colour Colourless
_exptl_crystal_density_diffrn 1.610
_exptl_crystal_density_method 'not measured'
_exptl_crystal_description Plate
_exptl_crystal_F_000 340
_exptl_crystal_size_max 0.04
_exptl_crystal_size_mid 0.04
_exptl_crystal_size_min 0.01
_refine_diff_density_max 0.389
_refine_diff_density_min -0.447
_refine_diff_density_rms 0.071
_refine_ls_abs_structure_details 'Flack H D (1983), Acta Cryst. A39, 876-881'
_refine_ls_abs_structure_Flack 3(2)
_refine_ls_extinction_coef 0.047(16)
_refine_ls_extinction_expression Fc^*^=kFc[1+0.001xFc^2^\l^3^/sin(2\q)]^-1/4^
_refine_ls_extinction_method SHELXL
_refine_ls_goodness_of_fit_ref 1.039
_refine_ls_hydrogen_treatment mixed
_refine_ls_matrix_type full
_refine_ls_number_parameters 114
_refine_ls_number_reflns 1543
_refine_ls_number_restraints 1
_refine_ls_restrained_S_all 1.039
_refine_ls_R_factor_all 0.0759
_refine_ls_R_factor_gt 0.0591
_refine_ls_shift/su_max 0.000
_refine_ls_shift/su_mean 0.000
_refine_ls_structure_factor_coef Fsqd
_refine_ls_weighting_details 'calc w=1/[\s^2^(Fo^2^)+(0.1147P)^2^+0.0922P] where P=(Fo^2^+2Fc^2^)/3'
_refine_ls_weighting_scheme calc
_refine_ls_wR_factor_gt 0.1573
_refine_ls_wR_factor_ref 0.1701
_reflns_number_gt 1275
_reflns_number_total 1543
_reflns_threshold_expression >2sigma(I)
_cod_data_source_file b516387k.txt
_cod_data_source_block s97
_cod_depositor_comments
;
The following automatic conversions were performed:
'_symmetry_cell_setting' value 'Orthorhombic' changed to 'orthorhombic'
according to '/home/saulius/struct/CIF-dictionaries/cif_core.dic'
dictionary named 'cif_core.dic' version 2.4.1 from
2010-06-29.

'_exptl_absorpt_correction_type' value 'Multi-scan' changed
to 'multi-scan' according to
'/home/saulius/struct/CIF-dictionaries/cif_core.dic' dictionary named
'cif_core.dic' version 2.4.1 from 2010-06-29.

Automatic conversion script
Id: cif_fix_enum 1527 2010-12-29 10:47:43Z saulius 
;
_cod_original_sg_symbol_H-M Pna2(1)
_cod_database_code 7203214

loop_
_symmetry_equiv_pos_as_xyz
'x, y, z'
'-x, -y, z+1/2'
'x+1/2, -y+1/2, z'
'-x+1/2, y+1/2, z+1/2'

loop_
_atom_site_label
_atom_site_type_symbol
_atom_site_fract_x
_atom_site_fract_y
_atom_site_fract_z
_atom_site_U_iso_or_equiv
_atom_site_adp_type
_atom_site_occupancy
_atom_site_symmetry_multiplicity
_atom_site_calc_flag
_atom_site_refinement_flags
_atom_site_disorder_assembly
_atom_site_disorder_group
C1 C 0.54510(17) 0.6683(2) 0.2644(8) 0.0251(6) Uani 1 1 d . . .
C2 C 0.45509(19) 0.7167(2) 0.1495(8) 0.0267(6) Uani 1 1 d . . .
C3 C 0.3828(2) 0.6560(2) 0.0160(8) 0.0325(7) Uani 1 1 d . . .
H3 H 0.3904 0.5846 0.0018 0.039 Uiso 1 1 calc R . .
C4 C 0.2990(2) 0.7020(2) -0.0967(9) 0.0314(7) Uani 1 1 d . . .
H4 H 0.2479 0.6619 -0.1859 0.038 Uiso 1 1 calc R . .
C5 C 0.28963(19) 0.8069(2) -0.0790(8) 0.0282(6) Uani 1 1 d . . .
H5 H 0.2326 0.8392 -0.1559 0.034 Uiso 1 1 calc R . .
C6 C 0.3653(2) 0.86308(18) 0.0534(8) 0.0260(6) Uani 1 1 d . . .
C7 C 0.35470(19) 0.97412(17) 0.0686(7) 0.0221(6) Uani 1 1 d . . .
N1 N 0.44881(19) 0.8209(2) 0.1756(7) 0.0379(7) Uani 1 1 d . . .
O1 O 0.55982(18) 0.58054(18) 0.1735(8) 0.0521(8) Uani 1 1 d . . .
O2 O 0.59981(17) 0.7194(2) 0.4487(7) 0.0459(7) Uani 1 1 d . . .
O3 O 0.41265(17) 1.02254(16) 0.2406(7) 0.0443(7) Uani 1 1 d . . .
O4 O 0.28698(18) 1.01218(17) -0.0939(8) 0.0482(6) Uani 1 1 d . . .
H1N H 0.507(2) 0.860(2) 0.328(9) 0.025(8) Uiso 1 1 d . . .

loop_
_atom_site_aniso_label
_atom_site_aniso_U_11
_atom_site_aniso_U_22
_atom_site_aniso_U_33
_atom_site_aniso_U_23
_atom_site_aniso_U_13
_atom_site_aniso_U_12
C1 0.0194(12) 0.0284(13) 0.0273(12) 0.0073(11) 0.0032(11) 0.0043(10)
C2 0.0229(13) 0.0338(14) 0.0234(13) 0.0055(13) 0.0020(11) 0.0012(10)
C3 0.0364(15) 0.0285(13) 0.0328(15) -0.0022(13) 0.0030(12) -0.0032(11)
C4 0.0272(14) 0.0382(15) 0.0289(14) -0.0067(14) -0.0012(13) -0.0065(11)
C5 0.0251(13) 0.0386(15) 0.0210(13) 0.0000(12) 0.0011(12) 0.0010(11)
C6 0.0301(13) 0.0269(13) 0.0209(11) -0.0020(11) 0.0044(11) 0.0006(10)
C7 0.0243(12) 0.0218(11) 0.0203(11) 0.0007(11) 0.0017(11) 0.0014(10)
N1 0.0372(14) 0.0444(15) 0.0321(15) 0.0004(13) 0.0001(11) -0.0058(11)
O1 0.0451(14) 0.0407(13) 0.070(2) 0.0094(13) 0.0035(13) 0.0132(10)
O2 0.0314(11) 0.0620(15) 0.0443(14) 0.0037(12) -0.0067(10) 0.0045(10)
O3 0.0451(13) 0.0336(12) 0.0541(15) -0.0060(11) 0.0007(13) -0.0045(10)
O4 0.0540(14) 0.0388(12) 0.0518(13) 0.0038(12) -0.0060(14) 0.0149(10)

loop_
_atom_type_symbol
_atom_type_description
_atom_type_scat_dispersion_real
_atom_type_scat_dispersion_imag
_atom_type_scat_source
C C 0.0033 0.0016 'International Tables Vol C Tables 4.2.6.8 and 6.1.1.4'
H H 0.0000 0.0000 'International Tables Vol C Tables 4.2.6.8 and 6.1.1.4'
N N 0.0061 0.0033 'International Tables Vol C Tables 4.2.6.8 and 6.1.1.4'
O O 0.0106 0.0060 'International Tables Vol C Tables 4.2.6.8 and 6.1.1.4'

loop_
_geom_angle_atom_site_label_1
_geom_angle_atom_site_label_2
_geom_angle_atom_site_label_3
_geom_angle
_geom_angle_site_symmetry_1
_geom_angle_site_symmetry_3
_geom_angle_publ_flag
O1 C1 O2 124.5(3) . . ?
O1 C1 C2 118.3(3) . . ?
O2 C1 C2 117.1(3) . . ?
N1 C2 C3 123.7(3) . . ?
N1 C2 C1 117.7(2) . . ?
C3 C2 C1 118.5(3) . . ?
C2 C3 C4 118.3(3) . . ?
C2 C3 H3 120.8 . . ?
C4 C3 H3 120.8 . . ?
C3 C4 C5 120.0(2) . . ?
C3 C4 H4 120.0 . . ?
C5 C4 H4 120.0 . . ?
C6 C5 C4 118.5(2) . . ?
C6 C5 H5 120.8 . . ?
C4 C5 H5 120.8 . . ?
N1 C6 C5 123.6(2) . . ?
N1 C6 C7 118.5(3) . . ?
C5 C6 C7 117.9(3) . . ?
O3 C7 O4 123.9(2) . . ?
O3 C7 C6 118.4(3) . . ?
O4 C7 C6 117.7(3) . . ?
C6 N1 C2 115.8(2) . . ?
C6 N1 H1N 127.1(15) . . ?
C2 N1 H1N 116.5(15) . . ?

loop_
_geom_bond_atom_site_label_1
_geom_bond_atom_site_label_2
_geom_bond_distance
_geom_bond_site_symmetry_2
_geom_bond_publ_flag
C1 O1 1.224(4) . ?
C1 O2 1.228(4) . ?
C1 C2 1.478(4) . ?
C2 N1 1.381(4) . ?
C2 C3 1.384(4) . ?
C3 C4 1.389(4) . ?
C3 H3 0.9500 . ?
C4 C5 1.393(5) . ?
C4 H4 0.9500 . ?
C5 C6 1.385(4) . ?
C5 H5 0.9500 . ?
C6 N1 1.374(4) . ?
C6 C7 1.475(4) . ?
C7 O3 1.215(4) . ?
C7 O4 1.232(4) . ?
N1 H1N 1.12(3) . ?

loop_
_geom_hbond_atom_site_label_D
_geom_hbond_atom_site_label_H
_geom_hbond_atom_site_label_A
_geom_hbond_distance_DH
_geom_hbond_distance_HA
_geom_hbond_distance_DA
_geom_hbond_angle_DHA
_geom_hbond_site_symmetry_A
N1 H1N O3 1.12(3) 2.45(3) 3.525(5) 160(2) 2_675
C3 H3 O1 0.95 2.59 3.465(5) 153.0 2_664
C4 H4 O4 0.95 2.54 3.335(5) 141.9 4_544
C5 H5 O2 0.95 2.49 3.205(4) 131.8 3_464
